data_9000278
loop_
_publ_author_name
'Chao, G. Y.'

_publ_section_title
;
 The crystal structure of carletonite, KNa4Ca4Si8O18(CO3)4(F,OH).H2O,
 a double-sheet silicate
;
_journal_name_full 'American Mineralogist'
_journal_page_first 765
_journal_page_last 778
_journal_volume 57
_journal_year 1972
_chemical_formula_sum 'C4 H4.59 Al0.112 Ca3.76 F0.41 K0.882 Na3.658 O31.373 Si7.748'
_chemical_name_mineral Carletonite
_space_group_IT_number 127
_symmetry_space_group_name_Hall '-P 4 2ab'
_symmetry_space_group_name_H-M 'P 4/m b m'
_cell_angle_alpha 90
_cell_angle_beta 90
_cell_angle_gamma 90
_cell_formula_units_Z 4
_cell_length_a 13.178
_cell_length_b 13.178
_cell_length_c 16.695
_cell_volume 2899.248
_database_code_amcsd 0000287
_exptl_crystal_density_diffrn 2.411
_cod_original_cell_volume 2899.249
_cod_original_formula_sum 'Si7.748 Al.112 Ca3.76 K.882 Na3.658 C4 O31.373 F.41 H4.59'
_cod_database_code 9000278

loop_
_space_group_symop_operation_xyz
x,y,z
1/2-y,1/2-x,z
1/2+y,1/2+x,-z
y,-x,-z
-y,x,z
1/2+x,1/2-y,z
1/2-x,1/2+y,-z
x,y,-z
-x,-y,z
1/2+y,1/2+x,z
1/2-y,1/2-x,-z
-y,x,-z
y,-x,z
1/2-x,1/2+y,z
1/2+x,1/2-y,-z
-x,-y,-z

loop_
_atom_site_aniso_label
_atom_site_aniso_U_11
_atom_site_aniso_U_22
_atom_site_aniso_U_33
_atom_site_aniso_U_12
_atom_site_aniso_U_13
_atom_site_aniso_U_23
Si1 0.00897 0.01091 0.01130 -0.00246 -0.00134 -0.00245
Si2 0.01003 0.00924 0.01200 0.00185 -0.00045 0.00123
Al2 0.01003 0.00924 0.01200 0.00185 -0.00045 0.00123
Ca 0.00862 0.00845 0.01031 -0.00018 -0.00022 0.00000
K 0.02560 0.02560 0.03205 0.00000 0.00000 0.00000
Na1 0.01214 0.01214 0.02160 0.00000 0.00000 0.00000
Na2 0.02173 0.02173 0.02528 -0.02252 -0.01449 0.01449
Na3 0.01944 0.01944 0.01144 -0.01152 0.00000 0.00000
C1 0.01346 0.01504 0.01638 0.00334 0.00000 0.00000
C2 0.02261 0.02261 0.02542 -0.00132 0.00189 -0.00189
O1 0.02833 0.02622 0.02584 0.00282 0.00312 -0.00959
O2 0.02164 0.01821 0.02203 0.00018 -0.00546 0.00145
O3 0.01390 0.01496 0.01949 -0.00070 -0.00134 -0.00089
O4 0.01900 0.01900 0.01723 -0.00079 -0.00669 0.00669
O5 0.02059 0.02059 0.02499 -0.00554 0.00022 -0.00022
O6 0.02419 0.02076 0.02287 -0.00607 0.00000 0.00000
O7 0.01900 0.01460 0.01384 0.00352 0.00011 -0.00078
O8 0.01540 0.01540 0.02429 -0.00801 0.00780 -0.00780
O9 0.01355 0.03950 0.01214 0.00396 0.00000 0.00000
O10 0.01284 0.01196 0.02838 -0.00176 0.00580 -0.00791
Wat11 0.05243 0.05243 0.04208 0.00000 0.00000 0.00000
Wat12 0.10927 0.10927 0.13400 -0.08384 0.00000 0.00000
O-H13 0.01443 0.01443 0.02104 0.00000 0.00000 0.00000
F13 0.01443 0.01443 0.02104 0.00000 0.00000 0.00000

loop_
_atom_site_label
_atom_site_fract_x
_atom_site_fract_y
_atom_site_fract_z
_atom_site_occupancy
_atom_site_type_symbol
_atom_site_attached_hydrogens
Si1 0.07310 0.26440 0.40770 0.96500 Si 0
Si2 0.21620 0.11890 0.30770 0.97200 Si 0
Al2 0.21620 0.11890 0.30770 0.02800 Al 0
Ca 0.06040 0.17730 0.14160 0.94000 Ca 0
K 0.50000 0.00000 0.29620 0.88200 K 0
Na1 0.00000 0.00000 0.27540 0.92300 Na 0
Na2 0.13990 0.63990 0.14240 0.90500 Na 0
Na3 0.22270 0.27730 0.00000 0.92500 Na 0
C1 0.21270 0.05720 0.00000 1.00000 C 0
C2 0.11970 0.38030 0.16740 1.00000 C 0
O1 0.14750 0.18070 0.37220 1.00000 O 0
O2 0.27180 0.03080 0.35590 1.00000 O 0
O3 0.15170 0.07830 0.23570 1.00000 O 0
O4 0.30720 0.19280 0.27760 1.00000 O 0
O5 0.12510 0.37490 0.40200 1.00000 O 0
O6 0.05090 0.23580 0.50000 1.00000 O 0
O7 0.21100 0.10460 0.06740 0.97000 O 0
O8 0.18340 0.31660 0.13600 0.98400 O 0
O9 0.03890 0.21460 0.00000 0.96900 O 0
O10 0.03060 0.34970 0.18250 0.91300 O 0
Wat11 0.00000 0.00000 0.41570 0.79100 O 2
Wat12 0.44520 0.05480 0.00000 0.55400 O 2
O-H13 0.00000 0.00000 0.11790 0.59000 O 1
F13 0.00000 0.00000 0.11790 0.41000 F 0

loop_
_cod_changelog_entry_id
_cod_changelog_entry_author
_cod_changelog_entry_date
_cod_changelog_entry_text
1
;cod-tools version 3.8.0
Id: cif_guess_AMCSD_atom_types 9581 2023-05-17 12:35:41Z saulius
;
2023-05-18T11:36:18+03:00
;Derived atom types and hydrogen counts
from atom names that follow the AMCSD naming convention
(Wat == water, O-H == hydroxyl).
;
2
;cod-tools version 3.10.1
Id: cif_fix_AMCSD_aniso_labels 10200 2024-08-01 14:09:44Z saulius
;
2024-08-02T12:19:41+03:00
;Changed the following '_atom_site_aniso_label' values:
'OH13' -> 'O-H13'
;

loop_
_cod_related_entry_id
_cod_related_entry_database
_cod_related_entry_code
1 AMCSD 0000287
